data_1520103
loop_
_publ_author_name
'Hua, Carol'
'Turner, Peter'
'D'Alessandro, Deanna M'

_publ_section_title
;
 Facile redox state manipulation in Cu(i) frameworks by utilisation of the
 redox-active tris(4-(pyridin-4-yl)phenyl)amine ligand.
;
_journal_issue 34
_journal_name_full 'Dalton transactions (Cambridge, England : 2003)'
_journal_page_first 15297
_journal_page_last 15303
_journal_paper_doi 10.1039/c5dt01233c
_journal_volume 44
_journal_year 2015
_chemical_absolute_configuration ad
_chemical_formula_sum 'C34.5 H24 Cu N5.5 O5.62'
_chemical_formula_weight 669.13
_chemical_name_systematic CuNPy3NO3
_space_group_crystal_system orthorhombic
_space_group_IT_number 17
_space_group_name_Hall 'P 2c 2'
_space_group_name_H-M_alt 'P 2 2 21'
_symmetry_cell_setting orthorhombic
_symmetry_Int_Tables_number 17
_symmetry_space_group_name_Hall 'P 2c 2'
_symmetry_space_group_name_H-M 'P 2 2 21'
_atom_sites_solution_hydrogens geom
_audit_creation_method SHELXL-2014/7
_audit_update_record
;
2015-03-24 deposited with the CCDC.
2015-05-19 downloaded from the CCDC.
;
_cell_angle_alpha 90
_cell_angle_beta 90
_cell_angle_gamma 90
_cell_formula_units_Z 4
_cell_length_a 9.0770(16)
_cell_length_b 13.831(2)
_cell_length_c 32.773(6)
_cell_measurement_reflns_used 9985
_cell_measurement_temperature 100.0(2)
_cell_measurement_theta_max 25.57
_cell_measurement_theta_min 2.33
_cell_volume 4114.5(12)
_computing_cell_refinement 'SAINT (Bruker-AXS,2012)'
_computing_data_collection 'APEX (Bruker-AXS,2012)'
_computing_data_reduction 'SAINT and XPREP (Bruker-AXS,2012)'
_computing_molecular_graphics
;
  ORTEP3 for Windows (Farrugia, L., 1997)
  ORTEPIII  (Burnett, N.M., Johnson,C.K., 1996). 
  WinGX (Farrugia, 1999)
  shelXle (Hbschle,C.B., et al., 2011) 
;
_computing_structure_refinement 'SHELXL-2014/7 (Sheldrick, 2014)'
_computing_structure_solution 'SIR97 (Altomare, et. al. 1997)'
_diffrn_ambient_temperature 100.0(2)
_diffrn_crystal_treatment
;
attached with Exxon Paratone N to a nylon loop and quenched 
in a cold nitrogen gas stream from an Oxford Cryosystems Cryostream. 
;
_diffrn_measured_fraction_theta_full 1.000
_diffrn_measured_fraction_theta_max 0.998
_diffrn_measurement_device_type APEXII-FR591
_diffrn_measurement_method \w+\f
_diffrn_radiation_monochromator mirror
_diffrn_radiation_source 'rotating anode'
_diffrn_radiation_type MoK\a
_diffrn_radiation_wavelength 0.71073
_diffrn_reflns_av_R_equivalents 0.0754
_diffrn_reflns_av_unetI/netI 0.0564
_diffrn_reflns_Laue_measured_fraction_full 1.000
_diffrn_reflns_Laue_measured_fraction_max 0.998
_diffrn_reflns_limit_h_max 12
_diffrn_reflns_limit_h_min -12
_diffrn_reflns_limit_k_max 18
_diffrn_reflns_limit_k_min -18
_diffrn_reflns_limit_l_max 43
_diffrn_reflns_limit_l_min -43
_diffrn_reflns_number 69365
_diffrn_reflns_point_group_measured_fraction_full 1.000
_diffrn_reflns_point_group_measured_fraction_max 0.997
_diffrn_reflns_theta_full 25.242
_diffrn_reflns_theta_max 28.363
_diffrn_reflns_theta_min 1.472
_exptl_absorpt_coefficient_mu 0.572
_exptl_absorpt_correction_T_max 0.862
_exptl_absorpt_correction_T_min 0.767
_exptl_absorpt_correction_type multi-scan
_exptl_absorpt_process_details
;
 SADABS (Sheldrick, 1996)
;
_exptl_crystal_colour yellow
_exptl_crystal_density_diffrn 1.080
_exptl_crystal_description balde
_exptl_crystal_F_000 1374
_exptl_crystal_size_max 0.149
_exptl_crystal_size_mid 0.098
_exptl_crystal_size_min 0.051
_refine_diff_density_max 1.328
_refine_diff_density_min -0.647
_refine_diff_density_rms 0.185
_refine_ls_abs_structure_details
;
 Refined as an inversion twin.
;
_refine_ls_abs_structure_Flack 0.08(4)
_refine_ls_extinction_method none
_refine_ls_goodness_of_fit_ref 1.117
_refine_ls_hydrogen_treatment constr
_refine_ls_matrix_type full
_refine_ls_number_parameters 411
_refine_ls_number_reflns 10282
_refine_ls_number_restraints 0
_refine_ls_restrained_S_all 1.117
_refine_ls_R_factor_all 0.1290
_refine_ls_R_factor_gt 0.1071
_refine_ls_shift/su_max 0.000
_refine_ls_shift/su_mean 0.000
_refine_ls_structure_factor_coef Fsqd
_refine_ls_weighting_details 'w=1/[\s^2^(Fo^2^)+(0.2P)^2^+5.0P] where P=(Fo^2^+2Fc^2^)/3'
_refine_ls_weighting_scheme calc
_refine_ls_wR_factor_gt 0.3008
_refine_ls_wR_factor_ref 0.3179
_reflns_Friedel_coverage 0.790
_reflns_Friedel_fraction_full 1.000
_reflns_Friedel_fraction_max 0.997
_reflns_number_gt 8019
_reflns_number_total 10282
_reflns_threshold_expression 'I > 2\s(I)'
_cod_data_source_file c5dt01233c2.cif
_cod_data_source_block CuNPy3NO3_sx_oP
_cod_depositor_comments 'Adding full bibliography for 1520101--1520104.cif.'
_cod_original_cell_volume 4114.4(12)
_cod_original_formula_sum 'C34.50 H24 Cu N5.50 O5.62'
_cod_database_code 1520103
_shelx_shelxl_version_number 2014/7
_shelx_space_group_comment
;
The symmetry employed for this shelxl refinement is uniquely defined
by the following loop, which should always be used as a source of
symmetry information in preference to the above space-group names.
They are only intended as comments.
;

loop_
_space_group_symop_operation_xyz
'x, y, z'
'-x, -y, z+1/2'
'-x, y, -z+1/2'
'x, -y, -z'

loop_
_atom_site_label
_atom_site_type_symbol
_atom_site_fract_x
_atom_site_fract_y
_atom_site_fract_z
_atom_site_U_iso_or_equiv
_atom_site_adp_type
_atom_site_occupancy
_atom_site_site_symmetry_order
_atom_site_calc_flag
_atom_site_refinement_flags_posn
_atom_site_refinement_flags_adp
_atom_site_refinement_flags_occupancy
_atom_site_disorder_assembly
_atom_site_disorder_group
Cu1 Cu 0.55968(14) 0.21876(10) 0.03274(3) 0.0509(4) Uani 1 1 d . . . . .
N1 N 0.6073(7) 0.2196(5) 0.09060(19) 0.0353(14) Uani 1 1 d . . . . .
N2 N 0.5411(9) 0.6867(5) 0.4972(2) 0.0396(16) Uani 1 1 d . . . . .
N3 N 1.3003(8) -0.1600(5) 0.49060(19) 0.0333(14) Uani 1 1 d . . . . .
N4 N 0.8317(8) 0.2328(5) 0.34272(18) 0.0310(13) Uani 1 1 d . . . . .
C1 C 0.7006(10) 0.2851(7) 0.1055(2) 0.0417(19) Uani 1 1 d . . . . .
H1 H 0.7425 0.3303 0.0870 0.050 Uiso 1 1 calc R U . . .
C2 C 0.7400(9) 0.2914(6) 0.1461(2) 0.0373(17) Uani 1 1 d . . . . .
H2 H 0.8043 0.3413 0.1551 0.045 Uiso 1 1 calc R U . . .
C3 C 0.6844(8) 0.2238(6) 0.1740(2) 0.0324(15) Uani 1 1 d . . . . .
C4 C 0.5865(9) 0.1556(6) 0.1585(2) 0.0334(16) Uani 1 1 d . . . . .
H4 H 0.5437 0.1091 0.1763 0.040 Uiso 1 1 calc R U . . .
C5 C 0.5508(9) 0.1552(6) 0.1171(2) 0.0359(17) Uani 1 1 d . . . . .
H5 H 0.4841 0.1077 0.1073 0.043 Uiso 1 1 calc R U . . .
C6 C 0.7259(8) 0.2267(6) 0.2174(2) 0.0285(14) Uani 1 1 d . . . . .
C7 C 0.7832(10) 0.3082(6) 0.2354(2) 0.0358(17) Uani 1 1 d . . . . .
H7 H 0.7984 0.3646 0.2194 0.043 Uiso 1 1 calc R U . . .
C8 C 0.8195(10) 0.3098(6) 0.2766(2) 0.0344(16) Uani 1 1 d . . . . .
H8 H 0.8582 0.3672 0.2884 0.041 Uiso 1 1 calc R U . . .
C9 C 0.7997(9) 0.2286(6) 0.3005(2) 0.0298(14) Uani 1 1 d . . . . .
C10 C 0.7456(9) 0.1443(6) 0.2831(2) 0.0309(15) Uani 1 1 d . . . . .
H10 H 0.7321 0.0880 0.2993 0.037 Uiso 1 1 calc R U . . .
C11 C 0.7115(9) 0.1433(5) 0.2418(2) 0.0287(14) Uani 1 1 d . . . . .
H11 H 0.6776 0.0850 0.2297 0.034 Uiso 1 1 calc R U . . .
C12 C 0.6877(10) 0.6741(6) 0.4918(3) 0.0382(18) Uani 1 1 d . . . . .
H12 H 0.7541 0.7135 0.5068 0.046 Uiso 1 1 calc R U . . .
C13 C 0.7447(9) 0.6055(6) 0.4650(3) 0.0385(17) Uani 1 1 d . . . . .
H13 H 0.8482 0.5993 0.4614 0.046 Uiso 1 1 calc R U . . .
C14 C 0.6492(9) 0.5469(5) 0.4438(2) 0.0310(15) Uani 1 1 d . . . . .
C15 C 0.4972(10) 0.5578(7) 0.4501(3) 0.043(2) Uani 1 1 d . . . . .
H15 H 0.4284 0.5173 0.4365 0.052 Uiso 1 1 calc R U . . .
C16 C 0.4504(10) 0.6288(6) 0.4767(3) 0.0415(19) Uani 1 1 d . . . . .
H16 H 0.3474 0.6367 0.4807 0.050 Uiso 1 1 calc R U . . .
C17 C 0.7020(8) 0.4681(5) 0.4155(2) 0.0296(15) Uani 1 1 d . . . . .
C18 C 0.8381(9) 0.4256(6) 0.4209(2) 0.0359(17) Uani 1 1 d . . . . .
H18 H 0.9030 0.4501 0.4411 0.043 Uiso 1 1 calc R U . . .
C19 C 0.8818(8) 0.3476(6) 0.3972(2) 0.0345(17) Uani 1 1 d . . . . .
H19 H 0.9729 0.3160 0.4023 0.041 Uiso 1 1 calc R U . . .
C20 C 0.7892(8) 0.3160(5) 0.3656(2) 0.0277(14) Uani 1 1 d . . . . .
C21 C 0.6565(8) 0.3642(5) 0.3574(2) 0.0293(14) Uani 1 1 d . . . . .
H21 H 0.5965 0.3456 0.3350 0.035 Uiso 1 1 calc R U . . .
C22 C 0.6157(9) 0.4385(6) 0.3824(3) 0.0323(16) Uani 1 1 d . . . . .
H22 H 0.5257 0.4713 0.3771 0.039 Uiso 1 1 calc R U . . .
C23 C 1.3551(10) -0.1146(7) 0.4585(3) 0.046(2) Uani 1 1 d . . . . .
H23 H 1.4587 -0.1182 0.4546 0.055 Uiso 1 1 calc R U . . .
C24 C 1.2770(10) -0.0634(7) 0.4306(3) 0.044(2) Uani 1 1 d . . . . .
H24 H 1.3253 -0.0339 0.4081 0.053 Uiso 1 1 calc R U . . .
C25 C 1.1257(8) -0.0548(5) 0.4353(2) 0.0254(13) Uani 1 1 d . . . . .
C26 C 1.0648(10) -0.1053(6) 0.4681(2) 0.0384(16) Uani 1 1 d . . . . .
H26 H 0.9612 -0.1044 0.4723 0.046 Uiso 1 1 calc R U . . .
C27 C 1.1512(10) -0.1555(7) 0.4941(2) 0.0413(19) Uani 1 1 d . . . . .
H27 H 1.1056 -0.1895 0.5159 0.050 Uiso 1 1 calc R U . . .
C28 C 1.0407(7) 0.0106(5) 0.4091(2) 0.0252(13) Uani 1 1 d . . . . .
C29 C 1.0766(8) 0.0284(5) 0.3681(2) 0.0278(14) Uani 1 1 d . . . . .
H29 H 1.1518 -0.0090 0.3556 0.033 Uiso 1 1 calc R U . . .
C30 C 1.0065(9) 0.0980(5) 0.3457(2) 0.0301(15) Uani 1 1 d . . . . .
H30 H 1.0338 0.1087 0.3181 0.036 Uiso 1 1 calc R U . . .
C31 C 0.8944(8) 0.1538(5) 0.3635(2) 0.0300(15) Uani 1 1 d . . . . .
C32 C 0.8467(9) 0.1303(6) 0.4032(2) 0.0318(15) Uani 1 1 d . . . . .
H32 H 0.7637 0.1620 0.4147 0.038 Uiso 1 1 calc R U . . .
C33 C 0.9203(8) 0.0617(6) 0.4251(2) 0.0319(15) Uani 1 1 d . . . . .
H33 H 0.8889 0.0481 0.4522 0.038 Uiso 1 1 calc R U . . .
O1N O 0.4248(13) 0.0675(8) 0.0377(4) 0.039(2) Uiso 0.5 1 d . . P A -1
O2N O 0.2963(18) 0.0975(13) -0.0161(5) 0.051(3) Uiso 0.5 1 d . . P A -1
O3N O 0.3124(19) -0.0531(13) 0.0086(6) 0.055(4) Uiso 0.5 1 d . . P A -1
N1N N 0.3455(18) 0.0422(11) 0.0088(5) 0.039(3) Uiso 0.5 1 d . . P A -1
O4N O 0.907(2) 0.5607(8) 0.0001(6) 0.103(7) Uiso 0.5 1 d G . P B -2
O5N O 0.891(2) 0.4269(11) -0.0294(4) 0.074(5) Uiso 0.5 1 d G . P B -2
O6N O 0.840(2) 0.4371(12) 0.0337(4) 0.095(6) Uiso 0.5 1 d G . P B -2
N2N N 0.8709(10) 0.4753(7) 0.0010(3) 0.042(4) Uiso 0.5 1 d G . P B -2
O1D O 1.047(5) 0.435(4) -0.1928(14) 0.230(14) Uiso 0.5 1 d G . P C 3
N1D N 0.902(4) 0.458(3) -0.1374(11) 0.230(14) Uiso 0.5 1 d G . P C 3
C1D C 0.990(5) 0.488(3) -0.1668(14) 0.230(14) Uiso 0.5 1 d G . P C 3
C2D C 0.866(9) 0.356(4) -0.1337(19) 0.230(14) Uiso 0.5 1 d G . P C 3
C3D C 0.840(8) 0.524(4) -0.1077(18) 0.230(14) Uiso 0.5 1 d G . P C 3
O1S O 0.885(3) 0.497(2) -0.1768(9) 0.054(7) Uiso 0.25 1 d . . P D 4
O2S O 0.319(4) 0.085(2) -0.1324(9) 0.057(7) Uiso 0.25 1 d . . P . .
O3S O 0.412(3) 0.1589(16) -0.1358(7) 0.038(5) Uiso 0.25 1 d . . P . .
O4S O 0.399(3) 0.244(2) -0.1206(9) 0.054(7) Uiso 0.25 1 d . . P . .
O5S O 0.296(5) 0.193(3) -0.1308(12) 0.079(10) Uiso 0.25 1 d . . P . .
O6S O 0.141(8) 0.161(5) -0.240(2) 0.13(2) Uiso 0.25 1 d . . P . .
O7S O 0.018(4) 0.153(3) -0.2334(10) 0.066(8) Uiso 0.25 1 d . . P . .
O8S O 0.0000 0.073(4) -0.2500 0.067(12) Uiso 0.25 2 d S . P . .
O9S O 0.502(5) 0.441(3) -0.2323(11) 0.074(9) Uiso 0.25 1 d . . P . .

loop_
_atom_site_aniso_label
_atom_site_aniso_U_11
_atom_site_aniso_U_22
_atom_site_aniso_U_33
_atom_site_aniso_U_23
_atom_site_aniso_U_13
_atom_site_aniso_U_12
Cu1 0.0611(8) 0.0685(8) 0.0230(4) 0.0066(5) 0.0010(5) 0.0360(6)
N1 0.029(3) 0.050(4) 0.027(3) 0.002(3) -0.002(2) 0.017(3)
N2 0.050(4) 0.042(4) 0.027(3) 0.000(3) 0.007(3) 0.013(3)
N3 0.034(3) 0.036(3) 0.030(3) -0.001(3) -0.003(3) 0.011(3)
N4 0.038(3) 0.034(3) 0.021(3) -0.003(2) -0.008(2) 0.008(3)
C1 0.035(4) 0.058(5) 0.033(4) 0.011(4) 0.013(3) 0.013(4)
C2 0.034(4) 0.043(4) 0.035(4) 0.012(3) 0.005(3) 0.007(3)
C3 0.025(3) 0.049(4) 0.023(3) 0.004(3) 0.001(3) 0.011(3)
C4 0.029(4) 0.047(4) 0.024(3) 0.001(3) 0.000(3) 0.006(3)
C5 0.033(4) 0.047(4) 0.027(3) -0.001(3) -0.002(3) 0.014(3)
C6 0.024(3) 0.038(4) 0.023(3) 0.005(3) 0.003(3) 0.008(3)
C7 0.045(5) 0.034(4) 0.029(3) 0.009(3) -0.002(3) 0.005(3)
C8 0.044(4) 0.030(4) 0.029(3) -0.004(3) -0.003(3) 0.004(3)
C9 0.034(4) 0.037(4) 0.018(3) -0.003(3) 0.000(3) 0.006(3)
C10 0.034(4) 0.035(4) 0.023(3) -0.002(3) -0.001(3) 0.006(3)
C11 0.034(4) 0.030(3) 0.022(3) 0.002(3) -0.004(3) 0.003(3)
C12 0.045(5) 0.033(4) 0.037(4) -0.009(3) 0.003(4) 0.007(3)
C13 0.031(4) 0.043(4) 0.042(4) -0.013(4) 0.001(3) 0.006(3)
C14 0.034(4) 0.030(4) 0.029(3) -0.005(3) 0.008(3) 0.000(3)
C15 0.028(4) 0.046(4) 0.056(5) -0.016(4) 0.008(4) 0.003(3)
C16 0.030(4) 0.046(4) 0.049(5) -0.002(4) 0.012(4) 0.009(3)
C17 0.025(3) 0.034(3) 0.031(3) -0.006(3) 0.002(3) 0.000(3)
C18 0.023(3) 0.051(4) 0.033(4) -0.014(3) -0.005(3) 0.006(3)
C19 0.024(3) 0.048(4) 0.031(4) -0.008(3) -0.003(3) 0.012(3)
C20 0.024(3) 0.031(3) 0.028(3) -0.005(3) 0.002(3) 0.008(3)
C21 0.022(3) 0.034(4) 0.032(3) -0.001(3) -0.006(3) 0.000(3)
C22 0.027(3) 0.030(3) 0.040(4) -0.005(3) -0.003(3) 0.004(3)
C23 0.024(4) 0.057(5) 0.058(6) 0.016(4) -0.002(4) 0.007(4)
C24 0.030(4) 0.049(5) 0.052(5) 0.024(4) 0.005(4) 0.005(4)
C25 0.027(3) 0.026(3) 0.023(3) -0.001(3) -0.002(3) 0.003(3)
C26 0.034(4) 0.050(4) 0.031(3) 0.006(4) 0.007(4) 0.006(3)
C27 0.042(5) 0.056(5) 0.026(3) 0.007(3) 0.007(3) 0.019(4)
C28 0.018(3) 0.026(3) 0.031(3) 0.000(3) 0.001(3) 0.002(2)
C29 0.026(3) 0.026(3) 0.032(3) -0.001(3) 0.007(3) -0.003(3)
C30 0.031(4) 0.030(3) 0.029(3) -0.001(3) 0.011(3) 0.001(3)
C31 0.029(4) 0.035(4) 0.026(3) -0.003(3) 0.001(3) 0.003(3)
C32 0.030(4) 0.041(4) 0.024(3) -0.003(3) -0.002(3) 0.012(3)
C33 0.023(3) 0.049(4) 0.024(3) 0.004(3) 0.010(3) 0.006(3)

loop_
_atom_type_symbol
_atom_type_description
_atom_type_scat_dispersion_real
_atom_type_scat_dispersion_imag
_atom_type_scat_source
C C 0.0033 0.0016 'International Tables Vol C Tables 4.2.6.8 and 6.1.1.4'
H H 0.0000 0.0000 'International Tables Vol C Tables 4.2.6.8 and 6.1.1.4'
N N 0.0061 0.0033 'International Tables Vol C Tables 4.2.6.8 and 6.1.1.4'
O O 0.0106 0.0060 'International Tables Vol C Tables 4.2.6.8 and 6.1.1.4'
Cu Cu 0.3201 1.2651 'International Tables Vol C Tables 4.2.6.8 and 6.1.1.4'

loop_
_geom_angle_atom_site_label_1
_geom_angle_atom_site_label_2
_geom_angle_atom_site_label_3
_geom_angle
_geom_angle_site_symmetry_1
_geom_angle_site_symmetry_3
N1 Cu1 N2 132.4(3) . 2_664
N1 Cu1 N3 121.5(3) . 2_754
N2 Cu1 N3 98.8(3) 2_664 2_754
N1 Cu1 O1N 93.0(4) . .
N2 Cu1 O1N 112.1(4) 2_664 .
N3 Cu1 O1N 90.9(3) 2_754 .
C1 N1 C5 117.1(7) . .
C1 N1 Cu1 120.1(6) . .
C5 N1 Cu1 122.8(6) . .
C16 N2 C12 117.7(7) . .
C16 N2 Cu1 114.1(6) . 2_665
C12 N2 Cu1 128.2(6) . 2_665
C23 N3 C27 114.8(7) . .
C23 N3 Cu1 119.5(6) . 2_755
C27 N3 Cu1 125.5(6) . 2_755
C31 N4 C9 121.6(6) . .
C31 N4 C20 118.7(6) . .
C9 N4 C20 119.5(6) . .
N1 C1 C2 124.0(8) . .
N1 C1 H1 118.0 . .
C2 C1 H1 118.0 . .
C1 C2 C3 119.5(9) . .
C1 C2 H2 120.2 . .
C3 C2 H2 120.2 . .
C4 C3 C2 116.5(7) . .
C4 C3 C6 122.3(7) . .
C2 C3 C6 121.2(8) . .
C3 C4 C5 120.3(8) . .
C3 C4 H4 119.8 . .
C5 C4 H4 119.8 . .
N1 C5 C4 122.5(8) . .
N1 C5 H5 118.8 . .
C4 C5 H5 118.8 . .
C7 C6 C11 117.5(6) . .
C7 C6 C3 122.3(7) . .
C11 C6 C3 120.1(7) . .
C6 C7 C8 121.3(7) . .
C6 C7 H7 119.3 . .
C8 C7 H7 119.3 . .
C9 C8 C7 120.6(7) . .
C9 C8 H8 119.7 . .
C7 C8 H8 119.7 . .
C8 C9 C10 119.7(6) . .
C8 C9 N4 119.7(7) . .
C10 C9 N4 120.6(7) . .
C9 C10 C11 119.2(7) . .
C9 C10 H10 120.4 . .
C11 C10 H10 120.4 . .
C10 C11 C6 121.6(7) . .
C10 C11 H11 119.2 . .
C6 C11 H11 119.2 . .
N2 C12 C13 122.4(8) . .
N2 C12 H12 118.8 . .
C13 C12 H12 118.8 . .
C14 C13 C12 119.1(8) . .
C14 C13 H13 120.5 . .
C12 C13 H13 120.5 . .
C13 C14 C15 118.8(7) . .
C13 C14 C17 122.4(7) . .
C15 C14 C17 118.7(7) . .
C16 C15 C14 118.2(8) . .
C16 C15 H15 120.9 . .
C14 C15 H15 120.9 . .
N2 C16 C15 123.8(8) . .
N2 C16 H16 118.1 . .
C15 C16 H16 118.1 . .
C18 C17 C22 118.4(7) . .
C18 C17 C14 120.9(7) . .
C22 C17 C14 120.7(7) . .
C17 C18 C19 121.1(7) . .
C17 C18 H18 119.4 . .
C19 C18 H18 119.4 . .
C18 C19 C20 118.9(7) . .
C18 C19 H19 120.5 . .
C20 C19 H19 120.5 . .
C21 C20 C19 120.5(6) . .
C21 C20 N4 120.9(6) . .
C19 C20 N4 118.5(6) . .
C22 C21 C20 118.4(7) . .
C22 C21 H21 120.8 . .
C20 C21 H21 120.8 . .
C21 C22 C17 122.2(7) . .
C21 C22 H22 118.9 . .
C17 C22 H22 118.9 . .
N3 C23 C24 126.0(8) . .
N3 C23 H23 117.0 . .
C24 C23 H23 117.0 . .
C23 C24 C25 119.1(8) . .
C23 C24 H24 120.4 . .
C25 C24 H24 120.4 . .
C24 C25 C26 115.7(7) . .
C24 C25 C28 120.6(7) . .
C26 C25 C28 123.5(7) . .
C27 C26 C25 120.9(8) . .
C27 C26 H26 119.6 . .
C25 C26 H26 119.6 . .
C26 C27 N3 123.4(8) . .
C26 C27 H27 118.3 . .
N3 C27 H27 118.3 . .
C33 C28 C29 116.7(6) . .
C33 C28 C25 120.1(6) . .
C29 C28 C25 123.1(6) . .
C30 C29 C28 121.9(7) . .
C30 C29 H29 119.1 . .
C28 C29 H29 119.1 . .
C29 C30 C31 120.2(7) . .
C29 C30 H30 119.9 . .
C31 C30 H30 119.9 . .
C30 C31 N4 121.4(7) . .
C30 C31 C32 118.5(7) . .
N4 C31 C32 120.1(7) . .
C33 C32 C31 119.8(7) . .
C33 C32 H32 120.1 . .
C31 C32 H32 120.1 . .
C32 C33 C28 122.4(7) . .
C32 C33 H33 118.8 . .
C28 C33 H33 118.8 . .
N1N O1N Cu1 118.9(10) . .
O2N N1N O1N 123.7(16) . .
O2N N1N O3N 122(2) . .
O1N N1N O3N 114.0(18) . .
O5N N2N O4N 118.1 . .
O5N N2N O6N 121.0 . .
O4N N2N O6N 119.8 . .
C1D N1D C2D 120.1 . .
C1D N1D C3D 121.8 . .
C2D N1D C3D 118.1 . .
O1D C1D N1D 125.0 . .
O3S O2S O5S 48(2) . .
O5S O3S O4S 59(3) . .
O5S O3S O2S 74(3) . .
O4S O3S O2S 128(3) . .
O5S O4S O3S 56(2) . .
O3S O5S O4S 65(3) . .
O3S O5S O2S 58(2) . .
O4S O5S O2S 118(4) . .
O7S O6S O7S 42(4) . 3_554
O7S O6S O8S 44(3) . .
O7S O6S O8S 42(2) 3_554 .
O7S O7S O6S 95(6) 3_554 .
O7S O7S O8S 63.1(18) 3_554 .
O6S O7S O8S 97(5) . .
O7S O7S O6S 43(3) 3_554 3_554
O6S O7S O6S 137(4) . 3_554
O8S O7S O6S 74(3) . 3_554
O7S O8S O7S 54(4) . 3_554
O7S O8S O6S 39(3) . .
O7S O8S O6S 64(3) 3_554 .
O7S O8S O6S 64(3) . 3_554
O7S O8S O6S 39(3) 3_554 3_554
O6S O8S O6S 94(5) . 3_554

loop_
_geom_bond_atom_site_label_1
_geom_bond_atom_site_label_2
_geom_bond_distance
_geom_bond_site_symmetry_2
Cu1 N1 1.945(6) .
Cu1 N2 1.976(7) 2_664
Cu1 N3 2.045(6) 2_754
Cu1 O1N 2.430(12) .
N1 C1 1.333(13) .
N1 C5 1.346(11) .
N2 C16 1.330(12) .
N2 C12 1.354(12) .
N2 Cu1 1.976(7) 2_665
N3 C23 1.322(11) .
N3 C27 1.360(11) .
N3 Cu1 2.045(6) 2_755
N4 C31 1.407(9) .
N4 C9 1.414(8) .
N4 C20 1.427(9) .
C1 C2 1.382(12) .
C1 H1 0.9500 .
C2 C3 1.401(11) .
C2 H2 0.9500 .
C3 C4 1.391(12) .
C3 C6 1.472(9) .
C4 C5 1.395(10) .
C4 H4 0.9500 .
C5 H5 0.9500 .
C6 C7 1.374(12) .
C6 C11 1.410(10) .
C7 C8 1.389(11) .
C7 H7 0.9500 .
C8 C9 1.381(11) .
C8 H8 0.9500 .
C9 C10 1.387(11) .
C10 C11 1.390(10) .
C10 H10 0.9500 .
C11 H11 0.9500 .
C12 C13 1.392(11) .
C12 H12 0.9500 .
C13 C14 1.375(12) .
C13 H13 0.9500 .
C14 C15 1.404(12) .
C14 C17 1.510(10) .
C15 C16 1.380(12) .
C15 H15 0.9500 .
C16 H16 0.9500 .
C17 C18 1.380(11) .
C17 C22 1.399(11) .
C18 C19 1.385(11) .
C18 H18 0.9500 .
C19 C20 1.404(10) .
C19 H19 0.9500 .
C20 C21 1.403(10) .
C21 C22 1.365(11) .
C21 H21 0.9500 .
C22 H22 0.9500 .
C23 C24 1.357(12) .
C23 H23 0.9500 .
C24 C25 1.388(11) .
C24 H24 0.9500 .
C25 C26 1.398(10) .
C25 C28 1.466(10) .
C26 C27 1.348(12) .
C26 H26 0.9500 .
C27 H27 0.9500 .
C28 C33 1.404(10) .
C28 C29 1.404(10) .
C29 C30 1.368(11) .
C29 H29 0.9500 .
C30 C31 1.403(10) .
C30 H30 0.9500 .
C31 C32 1.411(10) .
C32 C33 1.363(11) .
C32 H32 0.9500 .
C33 H33 0.9500 .
O1N N1N 1.24(2) .
O2N N1N 1.20(2) .
O3N N1N 1.35(2) .
O4N N2N 1.2250 .
O5N N2N 1.2168 .
O6N N2N 1.2284 .
O1D C1D 1.2304 .
N1D C1D 1.3239 .
N1D C2D 1.4481 .
N1D C3D 1.4514 .
O2S O3S 1.33(4) .
O2S O5S 1.51(5) .
O3S O5S 1.17(5) .
O3S O4S 1.28(4) .
O4S O5S 1.22(5) .
O6S O7S 1.15(7) .
O6S O7S 1.68(8) 3_554
O6S O8S 1.80(7) .
O7S O7S 1.13(7) 3_554
O7S O8S 1.25(5) .
O7S O6S 1.68(8) 3_554
O8S O7S 1.25(5) 3_554
O8S O6S 1.80(7) 3_554
O9S O9S 1.16(7) 3_654
